data_7104716
loop_
_publ_author_name
'Xie, Yong-Xin'
'Yan, Ze-Yi'
'Qian, Bo'
'Deng, Wen-Ye'
'Wang, Dan-Zhu'
'Wu, Lu-Yong'
'Liu, Xue-Yuan'
'Liang, Yong-Min'

_publ_section_title
;
 A novel iodine-mediated tandem cyclization-cycloaddition reaction
 leading to polyoxacyclic ring systems.
;
_journal_issue 36
_journal_name_full 'Chemical communications (Cambridge, England)'
_journal_page_first 5451
_journal_page_last 5453
_journal_paper_doi 10.1039/b910232a
_journal_volume 34
_journal_year 2009
_chemical_formula_sum 'C20 H22 O6'
_chemical_formula_weight 358.38
_chemical_name_systematic
;
?
;
_space_group_IT_number 15
_symmetry_cell_setting monoclinic
_symmetry_space_group_name_Hall '-C 2yc'
_symmetry_space_group_name_H-M 'C 1 2/c 1'
_atom_sites_solution_hydrogens geom
_atom_sites_solution_primary direct
_atom_sites_solution_secondary difmap
_audit_creation_method SHELXL-97
_cell_angle_alpha 90.00
_cell_angle_beta 122.27(3)
_cell_angle_gamma 90.00
_cell_formula_units_Z 8
_cell_length_a 28.20(3)
_cell_length_b 9.085(9)
_cell_length_c 17.51(2)
_cell_measurement_reflns_used 4090
_cell_measurement_temperature 296(2)
_cell_measurement_theta_max 29.26
_cell_measurement_theta_min 2.34
_cell_volume 3794(7)
_computing_cell_refinement 'Bruker SMART'
_computing_data_collection 'Bruker SMART'
_computing_data_reduction 'Bruker SAINT'
_computing_molecular_graphics 'Bruker SHELXTL'
_computing_publication_material 'Bruker SHELXTL'
_computing_structure_refinement 'SHELXL-97 (Sheldrick, 1997)'
_computing_structure_solution 'SHELXS-97 (Sheldrick, 1990)'
_diffrn_ambient_temperature 296(2)
_diffrn_measured_fraction_theta_full 0.987
_diffrn_measured_fraction_theta_max 0.987
_diffrn_measurement_device_type 'CCD area detector'
_diffrn_measurement_method 'phi and omega scans'
_diffrn_radiation_monochromator graphite
_diffrn_radiation_source 'fine-focus sealed tube'
_diffrn_radiation_type MoK\a
_diffrn_radiation_wavelength 0.71073
_diffrn_reflns_av_R_equivalents 0.0776
_diffrn_reflns_av_sigmaI/netI 0.0922
_diffrn_reflns_limit_h_max 31
_diffrn_reflns_limit_h_min -34
_diffrn_reflns_limit_k_max 10
_diffrn_reflns_limit_k_min -10
_diffrn_reflns_limit_l_max 20
_diffrn_reflns_limit_l_min -21
_diffrn_reflns_number 9004
_diffrn_reflns_theta_full 25.49
_diffrn_reflns_theta_max 25.49
_diffrn_reflns_theta_min 1.71
_exptl_absorpt_coefficient_mu 0.093
_exptl_absorpt_correction_T_max 0.9744
_exptl_absorpt_correction_T_min 0.9678
_exptl_absorpt_correction_type multi-scan
_exptl_absorpt_process_details sadabs
_exptl_crystal_colour colorless
_exptl_crystal_density_diffrn 1.255
_exptl_crystal_density_method 'not measured'
_exptl_crystal_description block
_exptl_crystal_F_000 1520
_exptl_crystal_size_max 0.35
_exptl_crystal_size_mid 0.33
_exptl_crystal_size_min 0.28
_refine_diff_density_max 0.435
_refine_diff_density_min -0.324
_refine_diff_density_rms 0.081
_refine_ls_extinction_coef 0.018(2)
_refine_ls_extinction_expression Fc^*^=kFc[1+0.001xFc^2^\l^3^/sin(2\q)]^-1/4^
_refine_ls_extinction_method SHELXL
_refine_ls_goodness_of_fit_ref 1.033
_refine_ls_hydrogen_treatment constr
_refine_ls_matrix_type full
_refine_ls_number_parameters 238
_refine_ls_number_reflns 3474
_refine_ls_number_restraints 0
_refine_ls_restrained_S_all 1.033
_refine_ls_R_factor_all 0.0941
_refine_ls_R_factor_gt 0.0700
_refine_ls_shift/su_max 0.000
_refine_ls_shift/su_mean 0.000
_refine_ls_structure_factor_coef Fsqd
_refine_ls_weighting_details 'calc w=1/[\s^2^(Fo^2^)+(0.1324P)^2^+3.0567P] where P=(Fo^2^+2Fc^2^)/3'
_refine_ls_weighting_scheme calc
_refine_ls_wR_factor_gt 0.1953
_refine_ls_wR_factor_ref 0.2178
_reflns_number_gt 2619
_reflns_number_total 3474
_reflns_threshold_expression >2sigma(I)
_cod_data_source_file b910232a.txt
_cod_data_source_block c2c
_cod_depositor_comments
;
The following automatic conversions were performed:
'_symmetry_cell_setting' value 'Monoclinic' changed to 'monoclinic'
according to '/home/saulius/struct/CIF-dictionaries/cif_core.dic'
dictionary named 'cif_core.dic' version 2.4.1 from 2010-06-29.

Automatic conversion script
Id: cif_fix_enum 1527 2010-12-29 10:47:43Z saulius 
;
_cod_original_sg_symbol_H-M C2/c
_cod_database_code 7104716

loop_
_symmetry_equiv_pos_as_xyz
'x, y, z'
'-x, y, -z+1/2'
'x+1/2, y+1/2, z'
'-x+1/2, y+1/2, -z+1/2'
'-x, -y, -z'
'x, -y, z-1/2'
'-x+1/2, -y+1/2, -z'
'x+1/2, -y+1/2, z-1/2'

loop_
_atom_site_label
_atom_site_type_symbol
_atom_site_fract_x
_atom_site_fract_y
_atom_site_fract_z
_atom_site_U_iso_or_equiv
_atom_site_adp_type
_atom_site_occupancy
_atom_site_symmetry_multiplicity
_atom_site_calc_flag
_atom_site_refinement_flags
_atom_site_disorder_assembly
_atom_site_disorder_group
O2 O 0.05088(6) 0.69037(16) 0.22456(11) 0.0399(5) Uani 1 1 d . . .
C8 C 0.02221(8) 0.7861(2) 0.14591(16) 0.0357(5) Uani 1 1 d . . .
O1 O -0.07577(7) 0.8592(2) 0.06440(16) 0.0633(6) Uani 1 1 d . . .
O6 O 0.15629(8) 0.9570(2) 0.34025(13) 0.0597(6) Uani 1 1 d . . .
C7 C -0.04120(9) 0.7596(3) 0.09977(18) 0.0417(6) Uani 1 1 d . . .
C13 C 0.09980(9) 0.9464(2) 0.17974(17) 0.0402(6) Uani 1 1 d . . .
C6 C -0.05678(10) 0.6009(3) 0.09720(18) 0.0434(6) Uani 1 1 d . . .
C9 C 0.04354(9) 0.7341(2) 0.08263(17) 0.0398(6) Uani 1 1 d . . .
H9 H 0.0123 0.7299 0.0194 0.048 Uiso 1 1 calc R . .
C11 C 0.04717(9) 0.5462(2) 0.18524(17) 0.0416(6) Uani 1 1 d . . .
H11 H 0.0723 0.4759 0.2320 0.050 Uiso 1 1 calc R . .
O5 O 0.17644(8) 0.7740(2) 0.27443(16) 0.0651(7) Uani 1 1 d . . .
C12 C 0.04315(9) 0.9434(2) 0.17534(18) 0.0404(6) Uani 1 1 d . . .
H12A H 0.0488 0.9646 0.2339 0.048 Uiso 1 1 calc R . .
H12B H 0.0169 1.0141 0.1317 0.048 Uiso 1 1 calc R . .
O4 O 0.16962(7) 1.1061(2) 0.18966(16) 0.0602(6) Uani 1 1 d . . .
C15 C 0.14817(9) 0.8789(3) 0.26845(19) 0.0461(7) Uani 1 1 d . . .
C5 C -0.01354(10) 0.4945(3) 0.13823(17) 0.0428(6) Uani 1 1 d . . .
O3 O 0.08664(9) 1.2099(2) 0.1486(2) 0.0737(8) Uani 1 1 d . . .
C14 C 0.08726(10) 0.8525(3) 0.09544(19) 0.0441(6) Uani 1 1 d . . .
H14A H 0.0721 0.9143 0.0422 0.053 Uiso 1 1 calc R . .
H14B H 0.1213 0.8061 0.1061 0.053 Uiso 1 1 calc R . .
C18 C 0.11698(10) 1.1042(3) 0.17150(19) 0.0460(6) Uani 1 1 d . . .
C10 C 0.06682(10) 0.5767(2) 0.11895(19) 0.0443(6) Uani 1 1 d . . .
H10A H 0.0512 0.5052 0.0703 0.053 Uiso 1 1 calc R . .
H10B H 0.1074 0.5746 0.1501 0.053 Uiso 1 1 calc R . .
C4 C -0.02775(13) 0.3448(3) 0.1360(2) 0.0549(7) Uani 1 1 d . . .
H4 H 0.0004 0.2741 0.1630 0.066 Uiso 1 1 calc R . .
C1 C -0.11328(11) 0.5559(3) 0.0546(2) 0.0587(8) Uani 1 1 d . . .
H1 H -0.1418 0.6255 0.0273 0.070 Uiso 1 1 calc R . .
C3 C -0.08401(14) 0.3026(3) 0.0933(3) 0.0676(9) Uani 1 1 d . . .
H3 H -0.0932 0.2039 0.0916 0.081 Uiso 1 1 calc R . .
C2 C -0.12646(14) 0.4082(4) 0.0532(3) 0.0712(10) Uani 1 1 d . . .
H2 H -0.1638 0.3795 0.0255 0.085 Uiso 1 1 calc R . .
C19 C 0.19242(14) 1.2501(3) 0.1863(3) 0.0734(10) Uani 1 1 d . . .
H19A H 0.1627 1.3099 0.1391 0.088 Uiso 1 1 calc R . .
H19B H 0.2209 1.2362 0.1719 0.088 Uiso 1 1 calc R . .
C16 C 0.20335(15) 0.9064(4) 0.4282(2) 0.0811(12) Uani 1 1 d . . .
H16A H 0.1959 0.8075 0.4401 0.097 Uiso 1 1 calc R . .
H16B H 0.2374 0.9040 0.4272 0.097 Uiso 1 1 calc R . .
C20 C 0.2174(2) 1.3279(6) 0.2746(4) 0.1213(19) Uani 1 1 d . . .
H20A H 0.1888 1.3466 0.2873 0.182 Uiso 1 1 calc R . .
H20B H 0.2334 1.4195 0.2719 0.182 Uiso 1 1 calc R . .
H20C H 0.2462 1.2676 0.3216 0.182 Uiso 1 1 calc R . .
C17 C 0.21074(18) 1.0056(6) 0.4994(3) 0.1063(16) Uani 1 1 d . . .
H17A H 0.2150 1.1047 0.4848 0.159 Uiso 1 1 calc R . .
H17B H 0.2436 0.9776 0.5558 0.159 Uiso 1 1 calc R . .
H17C H 0.1785 0.9998 0.5044 0.159 Uiso 1 1 calc R . .

loop_
_atom_site_aniso_label
_atom_site_aniso_U_11
_atom_site_aniso_U_22
_atom_site_aniso_U_33
_atom_site_aniso_U_23
_atom_site_aniso_U_13
_atom_site_aniso_U_12
O2 0.0459(9) 0.0376(8) 0.0335(9) -0.0009(6) 0.0195(7) -0.0006(6)
C8 0.0379(11) 0.0364(11) 0.0324(12) 0.0006(9) 0.0184(9) 0.0011(8)
O1 0.0429(10) 0.0590(11) 0.0779(16) 0.0132(10) 0.0255(9) 0.0088(8)
O6 0.0596(11) 0.0528(10) 0.0452(12) 0.0003(8) 0.0136(9) 0.0050(8)
C7 0.0399(12) 0.0483(13) 0.0381(13) -0.0007(10) 0.0217(10) 0.0006(9)
C13 0.0372(11) 0.0357(11) 0.0449(14) 0.0003(9) 0.0201(10) -0.0001(8)
C6 0.0449(13) 0.0498(13) 0.0392(14) -0.0078(10) 0.0249(10) -0.0067(10)
C9 0.0421(12) 0.0405(12) 0.0371(13) -0.0020(9) 0.0213(10) -0.0018(9)
C11 0.0475(12) 0.0334(11) 0.0416(14) -0.0004(9) 0.0222(10) 0.0018(9)
O5 0.0477(10) 0.0553(11) 0.0754(16) 0.0020(10) 0.0216(10) 0.0122(8)
C12 0.0397(11) 0.0362(11) 0.0441(14) -0.0022(9) 0.0216(10) 0.0017(9)
O4 0.0472(10) 0.0480(10) 0.0841(16) 0.0026(9) 0.0341(10) -0.0070(7)
C15 0.0378(11) 0.0379(12) 0.0539(17) 0.0020(11) 0.0187(10) -0.0006(9)
C5 0.0548(13) 0.0429(12) 0.0398(14) -0.0068(10) 0.0314(11) -0.0079(10)
O3 0.0640(12) 0.0393(10) 0.118(2) 0.0156(11) 0.0488(13) 0.0063(9)
C14 0.0489(13) 0.0426(12) 0.0467(15) -0.0009(10) 0.0295(11) -0.0027(10)
C18 0.0439(12) 0.0384(12) 0.0513(16) 0.0008(10) 0.0225(11) -0.0017(10)
C10 0.0480(13) 0.0371(12) 0.0533(16) -0.0051(10) 0.0308(11) -0.0013(9)
C4 0.0755(17) 0.0442(13) 0.0610(19) -0.0120(12) 0.0472(14) -0.0122(12)
C1 0.0497(14) 0.0695(17) 0.0570(19) -0.0136(14) 0.0285(13) -0.0123(12)
C3 0.083(2) 0.0578(16) 0.079(2) -0.0260(16) 0.0544(18) -0.0296(16)
C2 0.0632(18) 0.081(2) 0.074(2) -0.0250(17) 0.0395(16) -0.0322(16)
C19 0.0678(18) 0.0588(17) 0.097(3) 0.0009(17) 0.0461(18) -0.0208(14)
C16 0.071(2) 0.074(2) 0.054(2) 0.0046(15) 0.0036(16) 0.0021(16)
C20 0.119(4) 0.108(3) 0.138(5) -0.049(3) 0.069(3) -0.062(3)
C17 0.093(3) 0.133(4) 0.053(2) -0.012(2) 0.012(2) 0.005(3)

loop_
_atom_type_symbol
_atom_type_description
_atom_type_scat_dispersion_real
_atom_type_scat_dispersion_imag
_atom_type_scat_source
C C 0.0033 0.0016 'International Tables Vol C Tables 4.2.6.8 and 6.1.1.4'
H H 0.0000 0.0000 'International Tables Vol C Tables 4.2.6.8 and 6.1.1.4'
O O 0.0106 0.0060 'International Tables Vol C Tables 4.2.6.8 and 6.1.1.4'

loop_
_geom_angle_atom_site_label_1
_geom_angle_atom_site_label_2
_geom_angle_atom_site_label_3
_geom_angle
_geom_angle_site_symmetry_1
_geom_angle_site_symmetry_3
_geom_angle_publ_flag
C8 O2 C11 103.10(19) . . ?
O2 C8 C12 108.69(19) . . ?
O2 C8 C7 107.85(18) . . ?
C12 C8 C7 117.10(18) . . ?
O2 C8 C9 104.85(18) . . ?
C12 C8 C9 106.95(19) . . ?
C7 C8 C9 110.7(2) . . ?
C15 O6 C16 114.8(2) . . ?
O1 C7 C6 123.5(2) . . ?
O1 C7 C8 122.5(2) . . ?
C6 C7 C8 113.92(19) . . ?
C18 C13 C15 108.05(19) . . ?
C18 C13 C12 112.12(18) . . ?
C15 C13 C12 112.0(2) . . ?
C18 C13 C14 109.9(2) . . ?
C15 C13 C14 111.3(2) . . ?
C12 C13 C14 103.48(18) . . ?
C5 C6 C1 119.6(2) . . ?
C5 C6 C7 118.8(2) . . ?
C1 C6 C7 121.5(2) . . ?
C14 C9 C10 116.4(2) . . ?
C14 C9 C8 105.00(18) . . ?
C10 C9 C8 102.8(2) . . ?
C14 C9 H9 110.7 . . ?
C10 C9 H9 110.7 . . ?
C8 C9 H9 110.7 . . ?
O2 C11 C5 107.98(18) . . ?
O2 C11 C10 103.17(18) . . ?
C5 C11 C10 113.4(2) . . ?
O2 C11 H11 110.7 . . ?
C5 C11 H11 110.7 . . ?
C10 C11 H11 110.7 . . ?
C8 C12 C13 103.60(18) . . ?
C8 C12 H12A 111.0 . . ?
C13 C12 H12A 111.0 . . ?
C8 C12 H12B 111.0 . . ?
C13 C12 H12B 111.0 . . ?
H12A C12 H12B 109.0 . . ?
C18 O4 C19 117.0(2) . . ?
O5 C15 O6 123.8(2) . . ?
O5 C15 C13 125.9(3) . . ?
O6 C15 C13 110.3(2) . . ?
C6 C5 C4 119.3(2) . . ?
C6 C5 C11 118.6(2) . . ?
C4 C5 C11 122.1(2) . . ?
C9 C14 C13 105.9(2) . . ?
C9 C14 H14A 110.6 . . ?
C13 C14 H14A 110.6 . . ?
C9 C14 H14B 110.6 . . ?
C13 C14 H14B 110.6 . . ?
H14A C14 H14B 108.7 . . ?
O3 C18 O4 124.6(2) . . ?
O3 C18 C13 124.7(2) . . ?
O4 C18 C13 110.64(19) . . ?
C11 C10 C9 103.17(19) . . ?
C11 C10 H10A 111.1 . . ?
C9 C10 H10A 111.1 . . ?
C11 C10 H10B 111.1 . . ?
C9 C10 H10B 111.1 . . ?
H10A C10 H10B 109.1 . . ?
C3 C4 C5 120.2(3) . . ?
C3 C4 H4 119.9 . . ?
C5 C4 H4 119.9 . . ?
C2 C1 C6 120.3(3) . . ?
C2 C1 H1 119.9 . . ?
C6 C1 H1 119.9 . . ?
C2 C3 C4 120.3(3) . . ?
C2 C3 H3 119.9 . . ?
C4 C3 H3 119.9 . . ?
C3 C2 C1 120.3(3) . . ?
C3 C2 H2 119.8 . . ?
C1 C2 H2 119.8 . . ?
O4 C19 C20 110.7(4) . . ?
O4 C19 H19A 109.5 . . ?
C20 C19 H19A 109.5 . . ?
O4 C19 H19B 109.5 . . ?
C20 C19 H19B 109.5 . . ?
H19A C19 H19B 108.1 . . ?
C17 C16 O6 109.8(3) . . ?
C17 C16 H16A 109.7 . . ?
O6 C16 H16A 109.7 . . ?
C17 C16 H16B 109.7 . . ?
O6 C16 H16B 109.7 . . ?
H16A C16 H16B 108.2 . . ?
C19 C20 H20A 109.5 . . ?
C19 C20 H20B 109.5 . . ?
H20A C20 H20B 109.5 . . ?
C19 C20 H20C 109.5 . . ?
H20A C20 H20C 109.5 . . ?
H20B C20 H20C 109.5 . . ?
C16 C17 H17A 109.5 . . ?
C16 C17 H17B 109.5 . . ?
H17A C17 H17B 109.5 . . ?
C16 C17 H17C 109.5 . . ?
H17A C17 H17C 109.5 . . ?
H17B C17 H17C 109.5 . . ?

loop_
_geom_bond_atom_site_label_1
_geom_bond_atom_site_label_2
_geom_bond_distance
_geom_bond_site_symmetry_2
_geom_bond_publ_flag
O2 C8 1.455(3) . ?
O2 C11 1.458(3) . ?
C8 C12 1.526(3) . ?
C8 C7 1.538(3) . ?
C8 C9 1.589(4) . ?
O1 C7 1.228(3) . ?
O6 C15 1.353(4) . ?
O6 C16 1.470(4) . ?
C7 C6 1.501(4) . ?
C13 C18 1.544(3) . ?
C13 C15 1.545(4) . ?
C13 C12 1.558(4) . ?
C13 C14 1.573(4) . ?
C6 C5 1.415(4) . ?
C6 C1 1.412(4) . ?
C9 C14 1.560(3) . ?
C9 C10 1.560(3) . ?
C9 H9 0.9800 . ?
C11 C5 1.525(4) . ?
C11 C10 1.555(4) . ?
C11 H11 0.9800 . ?
O5 C15 1.211(3) . ?
C12 H12A 0.9700 . ?
C12 H12B 0.9700 . ?
O4 C18 1.342(3) . ?
O4 C19 1.472(3) . ?
C5 C4 1.412(4) . ?
O3 C18 1.203(3) . ?
C14 H14A 0.9700 . ?
C14 H14B 0.9700 . ?
C10 H10A 0.9700 . ?
C10 H10B 0.9700 . ?
C4 C3 1.399(4) . ?
C4 H4 0.9300 . ?
C1 C2 1.390(5) . ?
C1 H1 0.9300 . ?
C3 C2 1.396(5) . ?
C3 H3 0.9300 . ?
C2 H2 0.9300 . ?
C19 C20 1.492(7) . ?
C19 H19A 0.9700 . ?
C19 H19B 0.9700 . ?
C16 C17 1.461(6) . ?
C16 H16A 0.9700 . ?
C16 H16B 0.9700 . ?
C20 H20A 0.9600 . ?
C20 H20B 0.9600 . ?
C20 H20C 0.9600 . ?
C17 H17A 0.9600 . ?
C17 H17B 0.9600 . ?
C17 H17C 0.9600 . ?

loop_
_geom_torsion_atom_site_label_1
_geom_torsion_atom_site_label_2
_geom_torsion_atom_site_label_3
_geom_torsion_atom_site_label_4
_geom_torsion
_geom_torsion_site_symmetry_1
_geom_torsion_site_symmetry_2
_geom_torsion_site_symmetry_3
_geom_torsion_site_symmetry_4
_geom_torsion_publ_flag
C11 O2 C8 C12 -156.38(19) . . . . ?
C11 O2 C8 C7 75.7(2) . . . . ?
C11 O2 C8 C9 -42.3(2) . . . . ?
O2 C8 C7 O1 143.3(3) . . . . ?
C12 C8 C7 O1 20.4(4) . . . . ?
C9 C8 C7 O1 -102.6(3) . . . . ?
O2 C8 C7 C6 -40.2(3) . . . . ?
C12 C8 C7 C6 -163.1(2) . . . . ?
C9 C8 C7 C6 73.9(3) . . . . ?
O1 C7 C6 C5 178.4(3) . . . . ?
C8 C7 C6 C5 1.9(3) . . . . ?
O1 C7 C6 C1 -1.3(4) . . . . ?
C8 C7 C6 C1 -177.8(3) . . . . ?
O2 C8 C9 C14 -103.2(2) . . . . ?
C12 C8 C9 C14 12.1(2) . . . . ?
C7 C8 C9 C14 140.77(19) . . . . ?
O2 C8 C9 C10 19.1(2) . . . . ?
C12 C8 C9 C10 134.40(19) . . . . ?
C7 C8 C9 C10 -97.0(2) . . . . ?
C8 O2 C11 C5 -71.5(2) . . . . ?
C8 O2 C11 C10 48.7(2) . . . . ?
O2 C8 C12 C13 80.7(2) . . . . ?
C7 C8 C12 C13 -156.8(2) . . . . ?
C9 C8 C12 C13 -32.0(2) . . . . ?
C18 C13 C12 C8 157.6(2) . . . . ?
C15 C13 C12 C8 -80.7(2) . . . . ?
C14 C13 C12 C8 39.3(2) . . . . ?
C16 O6 C15 O5 0.9(4) . . . . ?
C16 O6 C15 C13 -177.1(2) . . . . ?
C18 C13 C15 O5 -115.6(3) . . . . ?
C12 C13 C15 O5 120.5(3) . . . . ?
C14 C13 C15 O5 5.2(3) . . . . ?
C18 C13 C15 O6 62.4(3) . . . . ?
C12 C13 C15 O6 -61.5(3) . . . . ?
C14 C13 C15 O6 -176.85(19) . . . . ?
C1 C6 C5 C4 -0.2(4) . . . . ?
C7 C6 C5 C4 -179.9(3) . . . . ?
C1 C6 C5 C11 -178.9(3) . . . . ?
C7 C6 C5 C11 1.4(4) . . . . ?
O2 C11 C5 C6 33.4(3) . . . . ?
C10 C11 C5 C6 -80.2(3) . . . . ?
O2 C11 C5 C4 -145.3(3) . . . . ?
C10 C11 C5 C4 101.1(3) . . . . ?
C10 C9 C14 C13 -100.5(2) . . . . ?
C8 C9 C14 C13 12.4(2) . . . . ?
C18 C13 C14 C9 -151.81(18) . . . . ?
C15 C13 C14 C9 88.5(2) . . . . ?
C12 C13 C14 C9 -31.9(2) . . . . ?
C19 O4 C18 O3 3.8(5) . . . . ?
C19 O4 C18 C13 -178.8(3) . . . . ?
C15 C13 C18 O3 -136.2(3) . . . . ?
C12 C13 C18 O3 -12.3(4) . . . . ?
C14 C13 C18 O3 102.2(3) . . . . ?
C15 C13 C18 O4 46.4(3) . . . . ?
C12 C13 C18 O4 170.3(2) . . . . ?
C14 C13 C18 O4 -75.2(3) . . . . ?
O2 C11 C10 C9 -35.2(2) . . . . ?
C5 C11 C10 C9 81.3(2) . . . . ?
C14 C9 C10 C11 123.7(2) . . . . ?
C8 C9 C10 C11 9.5(2) . . . . ?
C6 C5 C4 C3 0.3(4) . . . . ?
C11 C5 C4 C3 179.0(3) . . . . ?
C5 C6 C1 C2 0.3(5) . . . . ?
C7 C6 C1 C2 180.0(3) . . . . ?
C5 C4 C3 C2 -0.5(5) . . . . ?
C4 C3 C2 C1 0.6(5) . . . . ?
C6 C1 C2 C3 -0.5(5) . . . . ?
C18 O4 C19 C20 86.0(4) . . . . ?
C15 O6 C16 C17 175.5(3) . . . . ?
